data_7021812
loop_
_publ_author_name
'Goswami, Shyamaprosad'
'Manna, Abhishek'
'Maity, Anup Kumar'
'Paul, Sima'
'Das, Avijit Kumar'
'Das, Manas Kumar'
'Saha, Partha'
'Quah, Ching Kheng'
'Fun, Hoong-Kun'

_publ_section_title
;
 Selective detection and bio-imaging of Pd(2+) with novel 'C-CN' bond
 cleavage of cyano-rhodamine, cyanation with diaminomaleonitrile.
;
_journal_issue 36
_journal_name_full 'Dalton transactions (Cambridge, England : 2003)'
_journal_page_first 12844
_journal_page_last 12848
_journal_paper_doi 10.1039/c3dt51591e
_journal_volume 42
_journal_year 2013
_chemical_formula_moiety 'C29 H31 N3 O3'
_chemical_formula_sum 'C29 H31 N3 O3'
_chemical_formula_weight 469.57
_chemical_name_systematic
; 
 ? 
;
_space_group_IT_number 61
_symmetry_cell_setting orthorhombic
_symmetry_space_group_name_Hall '-P 2ac 2ab'
_symmetry_space_group_name_H-M 'P b c a'
_atom_sites_solution_hydrogens geom
_atom_sites_solution_primary direct
_atom_sites_solution_secondary difmap
_audit_creation_method SHELXL-97
_cell_angle_alpha 90.00
_cell_angle_beta 90.00
_cell_angle_gamma 90.00
_cell_formula_units_Z 8
_cell_length_a 15.2374(13)
_cell_length_b 14.6371(12)
_cell_length_c 21.6658(18)
_cell_measurement_reflns_used 6147
_cell_measurement_temperature 100
_cell_measurement_theta_max 27.31
_cell_measurement_theta_min 2.69
_cell_volume 4832.2(7)
_computing_cell_refinement 'SAINT (Bruker, 2009)'
_computing_data_collection 'APEX2 (Bruker, 2009)'
_computing_data_reduction SAINT
_computing_molecular_graphics SHELXTL
_computing_publication_material 'SHELXTL and PLATON (Spek, 2009)'
_computing_structure_refinement SHELXTL
_computing_structure_solution 'SHELXTL (Sheldrick, 2008)'
_diffrn_ambient_temperature 100
_diffrn_measured_fraction_theta_full 0.998
_diffrn_measured_fraction_theta_max 0.998
_diffrn_measurement_device_type
;
Bruker SMART APEX II DUO CCD area-detector diffractometer 
;
_diffrn_measurement_method '\f and \w scans'
_diffrn_radiation_monochromator graphite
_diffrn_radiation_source 'fine-focus sealed tube'
_diffrn_radiation_type MoK\a
_diffrn_radiation_wavelength 0.71073
_diffrn_reflns_av_R_equivalents 0.0481
_diffrn_reflns_av_sigmaI/netI 0.0399
_diffrn_reflns_limit_h_max 19
_diffrn_reflns_limit_h_min -19
_diffrn_reflns_limit_k_max 18
_diffrn_reflns_limit_k_min -18
_diffrn_reflns_limit_l_max 27
_diffrn_reflns_limit_l_min -20
_diffrn_reflns_number 23541
_diffrn_reflns_theta_full 27.34
_diffrn_reflns_theta_max 27.34
_diffrn_reflns_theta_min 1.88
_diffrn_standards_number 0
_exptl_absorpt_coefficient_mu 0.084
_exptl_absorpt_correction_T_max 0.9863
_exptl_absorpt_correction_T_min 0.9243
_exptl_absorpt_correction_type multi-scan
_exptl_absorpt_process_details '(<i>SADABS</i>; Bruker, 2009)'
_exptl_crystal_colour red
_exptl_crystal_density_diffrn 1.291
_exptl_crystal_density_method 'not measured'
_exptl_crystal_description block
_exptl_crystal_F_000 2000
_exptl_crystal_size_max 0.549
_exptl_crystal_size_mid 0.35
_exptl_crystal_size_min 0.164
_refine_diff_density_max 0.363
_refine_diff_density_min -0.277
_refine_diff_density_rms 0.057
_refine_ls_extinction_method none
_refine_ls_goodness_of_fit_ref 1.042
_refine_ls_hydrogen_treatment mixed
_refine_ls_matrix_type full
_refine_ls_number_parameters 329
_refine_ls_number_reflns 5447
_refine_ls_number_restraints 0
_refine_ls_restrained_S_all 1.042
_refine_ls_R_factor_all 0.0575
_refine_ls_R_factor_gt 0.0425
_refine_ls_shift/su_max 0.001
_refine_ls_shift/su_mean 0.001
_refine_ls_structure_factor_coef Fsqd
_refine_ls_weighting_details 'calc w=1/[\s^2^(Fo^2^)+(0.0517P)^2^+2.0834P] where P=(Fo^2^+2Fc^2^)/3'
_refine_ls_weighting_scheme calc
_refine_ls_wR_factor_gt 0.1056
_refine_ls_wR_factor_ref 0.1158
_reflns_number_gt 4415
_reflns_number_total 5447
_reflns_threshold_expression I>2\s(I)
_cod_data_source_file c3dt51591e.txt
_cod_data_source_block mo_fs237_0m
_cod_depositor_comments
;
The following automatic conversions were performed:

'_symmetry_cell_setting' value 'Orthorhombic' changed to
'orthorhombic' according to
/home/saulius/struct/CIF-dictionaries/cif_core.dic dictionary named
'cif_core.dic' version 2.4.2 from 2011-04-26.

Automatic conversion script
Id: cif_fix_values 1891 2012-01-12 08:04:46Z andrius 
;
_cod_database_code 7021812

loop_
_symmetry_equiv_pos_as_xyz
'x, y, z'
'-x+1/2, -y, z+1/2'
'-x, y+1/2, -z+1/2'
'x+1/2, -y+1/2, -z'
'-x, -y, -z'
'x-1/2, y, -z-1/2'
'x, -y-1/2, z-1/2'
'-x-1/2, y-1/2, z'

loop_
_atom_site_label
_atom_site_type_symbol
_atom_site_fract_x
_atom_site_fract_y
_atom_site_fract_z
_atom_site_U_iso_or_equiv
_atom_site_adp_type
_atom_site_occupancy
_atom_site_symmetry_multiplicity
_atom_site_calc_flag
_atom_site_refinement_flags
O1 O 0.21674(6) 0.34232(6) 0.32666(5) 0.0177(2) Uani 1 1 d .
O2 O 0.22993(8) 0.45481(8) 0.53666(5) 0.0302(3) Uani 1 1 d .
O3 O 0.29871(7) 0.36586(6) 0.46708(4) 0.0196(2) Uani 1 1 d .
N1 N 0.33035(8) 0.61690(8) 0.26624(6) 0.0216(3) Uani 1 1 d .
N2 N -0.05879(8) 0.46380(9) 0.38324(6) 0.0252(3) Uani 1 1 d .
N3 N 0.47527(8) 0.18328(8) 0.26821(6) 0.0219(3) Uani 1 1 d .
C1 C 0.17365(8) 0.41509(9) 0.35333(6) 0.0151(3) Uani 1 1 d .
C2 C 0.08338(9) 0.40363(9) 0.35792(6) 0.0176(3) Uani 1 1 d .
H2A H 0.0570 0.3488 0.3436 0.021 Uiso 1 1 calc R
C3 C 0.03104(9) 0.47231(10) 0.38355(6) 0.0185(3) Uani 1 1 d .
C4 C 0.07222(9) 0.55175(10) 0.40815(6) 0.0188(3) Uani 1 1 d .
C5 C 0.16230(9) 0.56008(9) 0.40197(6) 0.0171(3) Uani 1 1 d .
H5A H 0.1896 0.6137 0.4174 0.021 Uiso 1 1 calc R
C6 C 0.21549(8) 0.49344(9) 0.37403(6) 0.0144(3) Uani 1 1 d .
C7 C 0.31361(8) 0.50826(9) 0.36323(6) 0.0143(3) Uani 1 1 d .
C8 C 0.35697(8) 0.41892(9) 0.34204(6) 0.0135(3) Uani 1 1 d .
C9 C 0.44814(9) 0.41078(9) 0.33663(6) 0.0147(3) Uani 1 1 d .
H9A H 0.4836 0.4609 0.3491 0.018 Uiso 1 1 calc R
C10 C 0.48926(9) 0.33336(9) 0.31395(6) 0.0151(3) Uani 1 1 d .
C11 C 0.43654(9) 0.25899(9) 0.29399(6) 0.0155(3) Uani 1 1 d .
C12 C 0.34524(9) 0.26528(9) 0.30040(6) 0.0156(3) Uani 1 1 d .
H12A H 0.3091 0.2153 0.2887 0.019 Uiso 1 1 calc R
C13 C 0.30760(8) 0.34444(9) 0.32376(6) 0.0140(3) Uani 1 1 d .
C14 C 0.36122(8) 0.55079(9) 0.41916(6) 0.0149(3) Uani 1 1 d .
C15 C 0.41795(9) 0.62460(10) 0.41075(6) 0.0191(3) Uani 1 1 d .
H15A H 0.4243 0.6502 0.3707 0.023 Uiso 1 1 calc R
C16 C 0.46550(9) 0.66169(10) 0.45976(7) 0.0219(3) Uani 1 1 d .
H16A H 0.5042 0.7115 0.4528 0.026 Uiso 1 1 calc R
C17 C 0.45628(10) 0.62585(10) 0.51844(7) 0.0227(3) Uani 1 1 d .
H17A H 0.4899 0.6495 0.5517 0.027 Uiso 1 1 calc R
C18 C 0.39738(10) 0.55501(10) 0.52813(6) 0.0206(3) Uani 1 1 d .
H18A H 0.3893 0.5319 0.5687 0.025 Uiso 1 1 calc R
C19 C 0.34976(9) 0.51710(9) 0.47942(6) 0.0172(3) Uani 1 1 d .
C20 C -0.10268(9) 0.39297(11) 0.34771(7) 0.0238(3) Uani 1 1 d .
H20A H -0.0974 0.3339 0.3697 0.029 Uiso 1 1 calc R
H20B H -0.0736 0.3866 0.3071 0.029 Uiso 1 1 calc R
C21 C -0.19855(10) 0.41513(12) 0.33814(7) 0.0275(3) Uani 1 1 d .
H21A H -0.2263 0.3662 0.3142 0.041 Uiso 1 1 calc R
H21B H -0.2039 0.4730 0.3157 0.041 Uiso 1 1 calc R
H21C H -0.2277 0.4205 0.3783 0.041 Uiso 1 1 calc R
C22 C 0.42632(10) 0.10384(9) 0.24716(7) 0.0205(3) Uani 1 1 d .
H22A H 0.3826 0.0872 0.2790 0.025 Uiso 1 1 calc R
H22B H 0.4673 0.0518 0.2426 0.025 Uiso 1 1 calc R
C23 C 0.37871(10) 0.11892(11) 0.18568(7) 0.0250(3) Uani 1 1 d .
H23A H 0.3461 0.0636 0.1746 0.037 Uiso 1 1 calc R
H23B H 0.4218 0.1326 0.1534 0.037 Uiso 1 1 calc R
H23C H 0.3378 0.1702 0.1898 0.037 Uiso 1 1 calc R
C24 C 0.01789(10) 0.62581(11) 0.43769(8) 0.0270(3) Uani 1 1 d .
H24A H 0.0556 0.6778 0.4480 0.041 Uiso 1 1 calc R
H24B H -0.0094 0.6022 0.4754 0.041 Uiso 1 1 calc R
H24C H -0.0279 0.6456 0.4089 0.041 Uiso 1 1 calc R
C25 C 0.32246(8) 0.57160(9) 0.30941(6) 0.0157(3) Uani 1 1 d .
C26 C 0.58782(9) 0.32785(10) 0.31036(7) 0.0202(3) Uani 1 1 d .
H26A H 0.6133 0.3864 0.3231 0.030 Uiso 1 1 calc R
H26B H 0.6055 0.3143 0.2678 0.030 Uiso 1 1 calc R
H26C H 0.6088 0.2793 0.3378 0.030 Uiso 1 1 calc R
C27 C 0.28541(9) 0.44414(10) 0.49724(6) 0.0188(3) Uani 1 1 d .
C28 C 0.23680(10) 0.29240(10) 0.48048(7) 0.0241(3) Uani 1 1 d .
H28A H 0.2326 0.2511 0.4444 0.029 Uiso 1 1 calc R
H28B H 0.1779 0.3186 0.4882 0.029 Uiso 1 1 calc R
C29 C 0.26609(12) 0.23919(12) 0.53600(8) 0.0362(4) Uani 1 1 d .
H29A H 0.2258 0.1881 0.5430 0.054 Uiso 1 1 calc R
H29B H 0.2662 0.2792 0.5723 0.054 Uiso 1 1 calc R
H29C H 0.3254 0.2156 0.5290 0.054 Uiso 1 1 calc R
H1N3 H 0.5293(13) 0.1779(13) 0.2692(9) 0.033(5) Uiso 1 1 d .
H1N2 H -0.0880(13) 0.5008(13) 0.4059(9) 0.032(5) Uiso 1 1 d .

loop_
_atom_site_aniso_label
_atom_site_aniso_U_11
_atom_site_aniso_U_22
_atom_site_aniso_U_33
_atom_site_aniso_U_23
_atom_site_aniso_U_13
_atom_site_aniso_U_12
O1 0.0107(4) 0.0158(5) 0.0266(5) -0.0076(4) 0.0004(4) -0.0003(4)
O2 0.0328(6) 0.0287(6) 0.0292(6) -0.0064(5) 0.0118(5) -0.0057(5)
O3 0.0230(5) 0.0153(5) 0.0206(5) -0.0014(4) 0.0012(4) -0.0028(4)
N1 0.0185(6) 0.0211(6) 0.0250(6) 0.0018(5) 0.0001(5) 0.0009(5)
N2 0.0118(6) 0.0274(7) 0.0363(7) -0.0117(6) 0.0024(5) 0.0014(5)
N3 0.0133(6) 0.0188(6) 0.0335(7) -0.0081(5) 0.0019(5) 0.0020(5)
C1 0.0126(6) 0.0159(6) 0.0170(6) -0.0017(5) -0.0002(5) 0.0021(5)
C2 0.0131(6) 0.0173(7) 0.0223(7) -0.0032(5) -0.0008(5) -0.0023(5)
C3 0.0129(6) 0.0215(7) 0.0212(7) -0.0001(5) 0.0004(5) 0.0010(5)
C4 0.0162(6) 0.0201(7) 0.0200(7) -0.0034(5) 0.0001(5) 0.0039(6)
C5 0.0156(6) 0.0165(6) 0.0192(6) -0.0038(5) -0.0014(5) 0.0004(5)
C6 0.0115(6) 0.0163(6) 0.0155(6) -0.0009(5) -0.0002(5) 0.0004(5)
C7 0.0130(6) 0.0134(6) 0.0166(6) -0.0018(5) -0.0003(5) -0.0001(5)
C8 0.0127(6) 0.0140(6) 0.0137(6) -0.0007(5) -0.0007(5) 0.0007(5)
C9 0.0129(6) 0.0165(6) 0.0147(6) -0.0007(5) -0.0012(5) -0.0026(5)
C10 0.0127(6) 0.0179(6) 0.0147(6) 0.0009(5) -0.0003(5) 0.0006(5)
C11 0.0155(6) 0.0157(6) 0.0154(6) -0.0005(5) 0.0011(5) 0.0017(5)
C12 0.0138(6) 0.0143(6) 0.0188(6) -0.0021(5) 0.0002(5) -0.0025(5)
C13 0.0100(6) 0.0167(6) 0.0152(6) 0.0000(5) 0.0002(5) 0.0006(5)
C14 0.0121(6) 0.0142(6) 0.0185(6) -0.0043(5) -0.0018(5) 0.0027(5)
C15 0.0178(7) 0.0177(7) 0.0217(7) -0.0028(5) -0.0006(5) -0.0006(6)
C16 0.0182(7) 0.0187(7) 0.0287(8) -0.0054(6) -0.0017(6) -0.0053(6)
C17 0.0208(7) 0.0228(7) 0.0245(7) -0.0073(6) -0.0061(6) 0.0002(6)
C18 0.0235(7) 0.0199(7) 0.0185(7) -0.0027(5) -0.0029(5) 0.0022(6)
C19 0.0165(6) 0.0149(6) 0.0202(7) -0.0044(5) -0.0001(5) 0.0021(5)
C20 0.0169(7) 0.0269(8) 0.0276(8) -0.0068(6) 0.0023(6) -0.0021(6)
C21 0.0184(7) 0.0373(9) 0.0268(8) -0.0029(7) -0.0002(6) -0.0001(7)
C22 0.0201(7) 0.0148(6) 0.0265(7) -0.0040(6) 0.0047(6) 0.0012(6)
C23 0.0236(7) 0.0271(8) 0.0242(7) -0.0058(6) 0.0045(6) -0.0016(6)
C24 0.0197(7) 0.0265(8) 0.0348(8) -0.0102(7) 0.0015(6) 0.0046(6)
C25 0.0108(6) 0.0146(6) 0.0217(7) -0.0038(5) -0.0010(5) 0.0006(5)
C26 0.0127(6) 0.0228(7) 0.0250(7) -0.0039(6) -0.0003(5) -0.0005(6)
C27 0.0218(7) 0.0188(7) 0.0158(6) -0.0009(5) -0.0021(5) 0.0007(6)
C28 0.0257(8) 0.0185(7) 0.0283(8) -0.0011(6) -0.0017(6) -0.0073(6)
C29 0.0415(10) 0.0300(9) 0.0371(9) 0.0102(7) -0.0060(8) -0.0116(8)

loop_
_atom_type_symbol
_atom_type_description
_atom_type_scat_dispersion_real
_atom_type_scat_dispersion_imag
_atom_type_scat_source
C C 0.0033 0.0016 'International Tables Vol C Tables 4.2.6.8 and 6.1.1.4'
H H 0.0000 0.0000 'International Tables Vol C Tables 4.2.6.8 and 6.1.1.4'
N N 0.0061 0.0033 'International Tables Vol C Tables 4.2.6.8 and 6.1.1.4'
O O 0.0106 0.0060 'International Tables Vol C Tables 4.2.6.8 and 6.1.1.4'

loop_
_geom_angle_atom_site_label_1
_geom_angle_atom_site_label_2
_geom_angle_atom_site_label_3
_geom_angle
C1 O1 C13 118.51(10)
C27 O3 C28 115.90(11)
C3 N2 C20 121.68(12)
C3 N2 H1N2 117.2(13)
C20 N2 H1N2 121.0(13)
C11 N3 C22 123.49(12)
C11 N3 H1N3 119.5(14)
C22 N3 H1N3 116.3(13)
O1 C1 C6 123.77(11)
O1 C1 C2 114.10(12)
C6 C1 C2 122.13(12)
C1 C2 C3 120.42(13)
C1 C2 H2A 119.8
C3 C2 H2A 119.8
N2 C3 C2 120.06(13)
N2 C3 C4 120.96(13)
C2 C3 C4 118.96(12)
C5 C4 C3 118.18(12)
C5 C4 C24 121.50(13)
C3 C4 C24 120.28(12)
C4 C5 C6 123.53(13)
C4 C5 H5A 118.2
C6 C5 H5A 118.2
C1 C6 C5 116.64(12)
C1 C6 C7 121.16(11)
C5 C6 C7 122.11(12)
C25 C7 C6 107.18(11)
C25 C7 C8 104.84(10)
C6 C7 C8 110.23(10)
C25 C7 C14 108.64(11)
C6 C7 C14 113.38(10)
C8 C7 C14 112.08(10)
C13 C8 C9 116.69(12)
C13 C8 C7 121.54(11)
C9 C8 C7 121.66(11)
C10 C9 C8 123.27(12)
C10 C9 H9A 118.4
C8 C9 H9A 118.4
C9 C10 C11 118.64(12)
C9 C10 C26 120.88(12)
C11 C10 C26 120.48(12)
N3 C11 C12 121.32(12)
N3 C11 C10 119.93(12)
C12 C11 C10 118.75(12)
C13 C12 C11 120.08(12)
C13 C12 H12A 120.0
C11 C12 H12A 120.0
C8 C13 O1 123.24(12)
C8 C13 C12 122.52(12)
O1 C13 C12 114.23(11)
C15 C14 C19 118.00(12)
C15 C14 C7 120.06(12)
C19 C14 C7 121.94(12)
C16 C15 C14 121.57(13)
C16 C15 H15A 119.2
C14 C15 H15A 119.2
C17 C16 C15 119.96(13)
C17 C16 H16A 120.0
C15 C16 H16A 120.0
C16 C17 C18 119.25(13)
C16 C17 H17A 120.4
C18 C17 H17A 120.4
C17 C18 C19 121.26(13)
C17 C18 H18A 119.4
C19 C18 H18A 119.4
C18 C19 C14 119.86(13)
C18 C19 C27 115.36(12)
C14 C19 C27 124.71(12)
N2 C20 C21 111.37(13)
N2 C20 H20A 109.4
C21 C20 H20A 109.4
N2 C20 H20B 109.4
C21 C20 H20B 109.4
H20A C20 H20B 108.0
C20 C21 H21A 109.5
C20 C21 H21B 109.5
H21A C21 H21B 109.5
C20 C21 H21C 109.5
H21A C21 H21C 109.5
H21B C21 H21C 109.5
N3 C22 C23 113.58(12)
N3 C22 H22A 108.9
C23 C22 H22A 108.9
N3 C22 H22B 108.9
C23 C22 H22B 108.9
H22A C22 H22B 107.7
C22 C23 H23A 109.5
C22 C23 H23B 109.5
H23A C23 H23B 109.5
C22 C23 H23C 109.5
H23A C23 H23C 109.5
H23B C23 H23C 109.5
C4 C24 H24A 109.5
C4 C24 H24B 109.5
H24A C24 H24B 109.5
C4 C24 H24C 109.5
H24A C24 H24C 109.5
H24B C24 H24C 109.5
N1 C25 C7 176.76(14)
C10 C26 H26A 109.5
C10 C26 H26B 109.5
H26A C26 H26B 109.5
C10 C26 H26C 109.5
H26A C26 H26C 109.5
H26B C26 H26C 109.5
O2 C27 O3 124.18(13)
O2 C27 C19 123.06(13)
O3 C27 C19 112.70(12)
O3 C28 C29 110.46(12)
O3 C28 H28A 109.6
C29 C28 H28A 109.6
O3 C28 H28B 109.6
C29 C28 H28B 109.6
H28A C28 H28B 108.1
C28 C29 H29A 109.5
C28 C29 H29B 109.5
H29A C29 H29B 109.5
C28 C29 H29C 109.5
H29A C29 H29C 109.5
H29B C29 H29C 109.5

loop_
_geom_bond_atom_site_label_1
_geom_bond_atom_site_label_2
_geom_bond_distance
O1 C1 1.3782(16)
O1 C13 1.3862(15)
O2 C27 1.2118(17)
O3 C27 1.3345(17)
O3 C28 1.4596(17)
N1 C25 1.1528(18)
N2 C3 1.3745(18)
N2 C20 1.4541(19)
N2 H1N2 0.86(2)
N3 C11 1.3741(17)
N3 C22 1.4549(18)
N3 H1N3 0.83(2)
C1 C6 1.3867(18)
C1 C2 1.3893(18)
C2 C3 1.3982(19)
C2 H2A 0.9500
C3 C4 1.425(2)
C4 C5 1.3845(19)
C4 C24 1.5067(19)
C5 C6 1.4052(18)
C5 H5A 0.9500
C6 C7 1.5287(18)
C7 C25 1.4958(18)
C7 C8 1.5354(18)
C7 C14 1.5434(18)
C8 C13 1.3825(18)
C8 C9 1.3992(18)
C9 C10 1.3850(18)
C9 H9A 0.9500
C10 C11 1.4203(19)
C10 C26 1.5059(18)
C11 C12 1.4011(18)
C12 C13 1.3884(18)
C12 H12A 0.9500
C14 C15 1.3956(19)
C14 C19 1.4065(19)
C15 C16 1.3954(19)
C15 H15A 0.9500
C16 C17 1.382(2)
C16 H16A 0.9500
C17 C18 1.387(2)
C17 H17A 0.9500
C18 C19 1.3959(19)
C18 H18A 0.9500
C19 C27 1.5004(19)
C20 C21 1.511(2)
C20 H20A 0.9900
C20 H20B 0.9900
C21 H21A 0.9800
C21 H21B 0.9800
C21 H21C 0.9800
C22 C23 1.533(2)
C22 H22A 0.9900
C22 H22B 0.9900
C23 H23A 0.9800
C23 H23B 0.9800
C23 H23C 0.9800
C24 H24A 0.9800
C24 H24B 0.9800
C24 H24C 0.9800
C26 H26A 0.9800
C26 H26B 0.9800
C26 H26C 0.9800
C28 C29 1.501(2)
C28 H28A 0.9900
C28 H28B 0.9900
C29 H29A 0.9800
C29 H29B 0.9800
C29 H29C 0.9800

loop_
_geom_torsion_atom_site_label_1
_geom_torsion_atom_site_label_2
_geom_torsion_atom_site_label_3
_geom_torsion_atom_site_label_4
_geom_torsion
C13 O1 C1 C6 4.32(19)
C13 O1 C1 C2 -175.70(11)
O1 C1 C2 C3 -179.43(12)
C6 C1 C2 C3 0.5(2)
C20 N2 C3 C2 -10.8(2)
C20 N2 C3 C4 167.43(14)
C1 C2 C3 N2 174.55(13)
C1 C2 C3 C4 -3.7(2)
N2 C3 C4 C5 -174.10(13)
C2 C3 C4 C5 4.1(2)
N2 C3 C4 C24 3.5(2)
C2 C3 C4 C24 -178.28(13)
C3 C4 C5 C6 -1.5(2)
C24 C4 C5 C6 -179.12(13)
O1 C1 C6 C5 -177.98(12)
C2 C1 C6 C5 2.0(2)
O1 C1 C6 C7 5.6(2)
C2 C1 C6 C7 -174.39(12)
C4 C5 C6 C1 -1.5(2)
C4 C5 C6 C7 174.88(13)
C1 C6 C7 C25 100.50(14)
C5 C6 C7 C25 -75.73(15)
C1 C6 C7 C8 -13.05(17)
C5 C6 C7 C8 170.72(12)
C1 C6 C7 C14 -139.61(13)
C5 C6 C7 C14 44.15(17)
C25 C7 C8 C13 -102.65(13)
C6 C7 C8 C13 12.39(17)
C14 C7 C8 C13 139.68(12)
C25 C7 C8 C9 73.29(15)
C6 C7 C8 C9 -171.66(11)
C14 C7 C8 C9 -44.37(16)
C13 C8 C9 C10 0.39(19)
C7 C8 C9 C10 -175.74(12)
C8 C9 C10 C11 1.29(19)
C8 C9 C10 C26 -178.79(12)
C22 N3 C11 C12 -1.5(2)
C22 N3 C11 C10 179.35(12)
C9 C10 C11 N3 176.50(12)
C26 C10 C11 N3 -3.42(19)
C9 C10 C11 C12 -2.64(19)
C26 C10 C11 C12 177.44(12)
N3 C11 C12 C13 -176.77(12)
C10 C11 C12 C13 2.36(19)
C9 C8 C13 O1 179.75(12)
C7 C8 C13 O1 -4.11(19)
C9 C8 C13 C12 -0.72(19)
C7 C8 C13 C12 175.42(12)
C1 O1 C13 C8 -5.06(18)
C1 O1 C13 C12 175.38(11)
C11 C12 C13 C8 -0.7(2)
C11 C12 C13 O1 178.90(11)
C25 C7 C14 C15 -13.46(16)
C6 C7 C14 C15 -132.51(13)
C8 C7 C14 C15 101.91(14)
C25 C7 C14 C19 166.85(12)
C6 C7 C14 C19 47.81(17)
C8 C7 C14 C19 -77.78(15)
C19 C14 C15 C16 3.0(2)
C7 C14 C15 C16 -176.66(12)
C14 C15 C16 C17 -0.7(2)
C15 C16 C17 C18 -2.1(2)
C16 C17 C18 C19 2.4(2)
C17 C18 C19 C14 0.0(2)
C17 C18 C19 C27 -177.15(13)
C15 C14 C19 C18 -2.7(2)
C7 C14 C19 C18 176.99(12)
C15 C14 C19 C27 174.21(13)
C7 C14 C19 C27 -6.1(2)
C3 N2 C20 C21 -161.80(14)
C11 N3 C22 C23 75.85(17)
C28 O3 C27 O2 4.8(2)
C28 O3 C27 C19 -178.07(11)
C18 C19 C27 O2 53.07(19)
C14 C19 C27 O2 -123.98(16)
C18 C19 C27 O3 -124.09(13)
C14 C19 C27 O3 58.87(18)
C27 O3 C28 C29 -86.31(16)
